data_7024465
loop_
_publ_author_name
'Li, Jingqiu'
'Li, Fuwei'
'Koh, Lip Lin'
'Hor, T. S. Andy'

_publ_section_title
;
 [Pt2(mu-SAz)(mu-S)]2+ (SAz = azolium thiolate) dication as an unusual
 source for quadruply bridging sulfide in [Ag2Pt2(mu-SAz)(mu4-S)]3+.
;
_journal_issue 9
_journal_name_full 'Dalton transactions (Cambridge, England : 2003)'
_journal_page_first 2441
_journal_page_last 2448
_journal_paper_doi 10.1039/b917404d
_journal_volume 39
_journal_year 2010
_chemical_formula_sum 'C75 H74 F12 Fe2 N2 O3 P6 Pt2 S2'
_chemical_formula_weight 2031.20
_chemical_name_systematic
;
?
;
_space_group_IT_number 61
_symmetry_cell_setting orthorhombic
_symmetry_space_group_name_Hall '-P 2ac 2ab'
_symmetry_space_group_name_H-M 'P b c a'
_atom_sites_solution_hydrogens geom
_atom_sites_solution_primary direct
_atom_sites_solution_secondary difmap
_audit_creation_method SHELXL-97
_cell_angle_alpha 90.00
_cell_angle_beta 90.00
_cell_angle_gamma 90.00
_cell_formula_units_Z 8
_cell_length_a 25.0511(12)
_cell_length_b 22.9820(11)
_cell_length_c 27.2339(14)
_cell_measurement_reflns_used 4639
_cell_measurement_temperature 100(2)
_cell_measurement_theta_max 20.16
_cell_measurement_theta_min 2.32
_cell_volume 15679.2(13)
_computing_cell_refinement 'Bruker SMART'
_computing_data_collection 'Bruker SMART'
_computing_data_reduction 'Bruker SAINT'
_computing_molecular_graphics 'Bruker SHELXTL'
_computing_publication_material 'Bruker SHELXTL'
_computing_structure_refinement 'SHELXL-97 (Sheldrick, 1997)'
_computing_structure_solution 'SHELXS-97 (Sheldrick, 1990)'
_diffrn_ambient_temperature 100(2)
_diffrn_measured_fraction_theta_full 1.000
_diffrn_measured_fraction_theta_max 1.000
_diffrn_measurement_device_type 'CCD area detector'
_diffrn_measurement_method 'phi and omega scans'
_diffrn_radiation_monochromator graphite
_diffrn_radiation_source 'fine-focus sealed tube'
_diffrn_radiation_type MoK\a
_diffrn_radiation_wavelength 0.71073
_diffrn_reflns_av_R_equivalents 0.1084
_diffrn_reflns_av_sigmaI/netI 0.0647
_diffrn_reflns_limit_h_max 26
_diffrn_reflns_limit_h_min -26
_diffrn_reflns_limit_k_max 24
_diffrn_reflns_limit_k_min -14
_diffrn_reflns_limit_l_max 29
_diffrn_reflns_limit_l_min -29
_diffrn_reflns_number 69770
_diffrn_reflns_theta_full 22.50
_diffrn_reflns_theta_max 22.50
_diffrn_reflns_theta_min 1.42
_exptl_absorpt_coefficient_mu 4.172
_exptl_absorpt_correction_T_max 0.6804
_exptl_absorpt_correction_T_min 0.3675
_exptl_absorpt_correction_type multi-scan
_exptl_absorpt_process_details 'Sadabs, (Sheldrick 2001)'
_exptl_crystal_colour yellow
_exptl_crystal_density_diffrn 1.718
_exptl_crystal_density_meas ?
_exptl_crystal_density_method 'not measured'
_exptl_crystal_description block
_exptl_crystal_F_000 7968
_exptl_crystal_size_max 0.30
_exptl_crystal_size_mid 0.16
_exptl_crystal_size_min 0.10
_refine_diff_density_max 5.034
_refine_diff_density_min -3.060
_refine_diff_density_rms 0.223
_refine_ls_extinction_method none
_refine_ls_goodness_of_fit_ref 1.141
_refine_ls_hydrogen_treatment constr
_refine_ls_matrix_type full
_refine_ls_number_parameters 800
_refine_ls_number_reflns 10259
_refine_ls_number_restraints 186
_refine_ls_restrained_S_all 1.137
_refine_ls_R_factor_all 0.1132
_refine_ls_R_factor_gt 0.0862
_refine_ls_shift/su_max 0.000
_refine_ls_shift/su_mean 0.000
_refine_ls_structure_factor_coef Fsqd
_refine_ls_weighting_details 'calc w=1/[\s^2^(Fo^2^)+(0.0482P)^2^+733.7457P] where P=(Fo^2^+2Fc^2^)/3'
_refine_ls_weighting_scheme calc
_refine_ls_wR_factor_gt 0.1984
_refine_ls_wR_factor_ref 0.2093
_reflns_number_gt 7767
_reflns_number_total 10259
_reflns_threshold_expression >2sigma(I)
_cod_data_source_file b917404d.txt
_cod_data_source_block 8554a
_cod_depositor_comments
;
The following automatic conversions were performed:

'_symmetry_cell_setting' value 'Orthorhombic' changed to
'orthorhombic' according to
/home/saulius/struct/CIF-dictionaries/cif_core.dic dictionary named
'cif_core.dic' version 2.4.2 from
2011-04-26.

'_exptl_absorpt_correction_type' value 'Multi-scan'
changed to 'multi-scan' according to
/home/saulius/struct/CIF-dictionaries/cif_core.dic dictionary named
'cif_core.dic' version 2.4.2 from 2011-04-26.

Automatic conversion script
Id: cif_fix_values 1891 2012-01-12 08:04:46Z andrius 

The following automatic conversions were performed:

'_exptl_crystal_density_meas' value 'not measured' was changed to '?'
- the value is perceived as not measured.

Automatic conversion script
Id: cif_fix_values 3008 2015-01-20 13:52:24Z robertas 
;
_cod_original_sg_symbol_H-M Pbca
_cod_database_code 7024465

loop_
_symmetry_equiv_pos_as_xyz
'x, y, z'
'-x+1/2, -y, z+1/2'
'-x, y+1/2, -z+1/2'
'x+1/2, -y+1/2, -z'
'-x, -y, -z'
'x-1/2, y, -z-1/2'
'x, -y-1/2, z-1/2'
'-x-1/2, y-1/2, z'

loop_
_atom_site_label
_atom_site_type_symbol
_atom_site_fract_x
_atom_site_fract_y
_atom_site_fract_z
_atom_site_U_iso_or_equiv
_atom_site_adp_type
_atom_site_occupancy
_atom_site_symmetry_multiplicity
_atom_site_calc_flag
_atom_site_refinement_flags
Pt1 Pt 0.42192(3) 0.31078(3) 0.11882(3) 0.0287(2) Uani 1 1 d .
Pt2 Pt 0.49051(3) 0.25404(3) 0.02351(3) 0.0302(2) Uani 1 1 d .
Fe1 Fe 0.32471(13) 0.35903(17) 0.24122(12) 0.0529(9) Uani 1 1 d .
Fe2 Fe 0.57958(15) 0.17267(13) -0.08989(11) 0.0489(9) Uani 1 1 d .
P1 P 0.3315(2) 0.3093(3) 0.1241(2) 0.0371(13) Uani 1 1 d .
P2 P 0.4438(2) 0.3124(2) 0.20015(18) 0.0341(12) Uani 1 1 d .
P3 P 0.4594(2) 0.2083(2) -0.0451(2) 0.0388(14) Uani 1 1 d .
P4 P 0.5724(2) 0.2113(2) 0.03019(19) 0.0365(13) Uani 1 1 d .
S1 S 0.41062(19) 0.3056(2) 0.03317(17) 0.0349(12) Uani 1 1 d .
S2 S 0.51202(19) 0.3018(2) 0.09717(18) 0.0351(12) Uani 1 1 d .
N1 N 0.5447(10) 0.4627(9) 0.0467(8) 0.072(6) Uani 1 1 d U
N2 N 0.5744(9) 0.5466(8) 0.0589(8) 0.063(6) Uani 1 1 d U
C1 C 0.5413(9) 0.3687(11) 0.0883(10) 0.060(7) Uani 1 1 d .
H1A H 0.5455 0.3881 0.1206 0.072 Uiso 1 1 calc R
H1B H 0.5774 0.3630 0.0743 0.072 Uiso 1 1 calc R
C2 C 0.5089(11) 0.4095(12) 0.0537(11) 0.079(9) Uani 1 1 d .
H2A H 0.5017 0.3902 0.0219 0.095 Uiso 1 1 calc R
H2B H 0.4745 0.4207 0.0689 0.095 Uiso 1 1 calc R
C3 C 0.5481(9) 0.5027(12) 0.0800(9) 0.060(7) Uani 1 1 d U
H3 H 0.5348 0.5011 0.1127 0.072 Uiso 1 1 calc R
C4 C 0.5711(9) 0.4800(10) 0.0048(9) 0.053(6) Uani 1 1 d U
H4 H 0.5758 0.4589 -0.0249 0.063 Uiso 1 1 calc R
C5 C 0.5876(12) 0.5300(14) 0.0151(11) 0.082(9) Uani 1 1 d U
H5 H 0.6077 0.5534 -0.0070 0.098 Uiso 1 1 calc R
C6 C 0.5913(13) 0.6028(14) 0.0818(13) 0.103(11) Uani 1 1 d .
H6A H 0.6279 0.5991 0.0941 0.155 Uiso 1 1 calc R
H6B H 0.5673 0.6122 0.1091 0.155 Uiso 1 1 calc R
H6C H 0.5897 0.6339 0.0573 0.155 Uiso 1 1 calc R
C7 C 0.2962(8) 0.3199(11) 0.1802(9) 0.055(7) Uani 1 1 d .
C8 C 0.2977(10) 0.2787(14) 0.2212(8) 0.075(9) Uani 1 1 d .
H8 H 0.3172 0.2408 0.2230 0.090 Uiso 1 1 calc R
C9 C 0.2623(10) 0.3039(15) 0.2576(10) 0.074(9) Uani 1 1 d .
H9 H 0.2551 0.2870 0.2908 0.089 Uiso 1 1 calc R
C10 C 0.2438(15) 0.3576(19) 0.2415(12) 0.116(13) Uani 1 1 d .
H10 H 0.2206 0.3844 0.2610 0.139 Uiso 1 1 calc R
C11 C 0.2633(10) 0.3691(14) 0.1945(10) 0.074(8) Uani 1 1 d .
H11 H 0.2555 0.4044 0.1742 0.089 Uiso 1 1 calc R
C12 C 0.4055(7) 0.3573(8) 0.2391(8) 0.034(5) Uani 1 1 d .
C13 C 0.3844(9) 0.4129(10) 0.2252(8) 0.052(6) Uani 1 1 d .
H13 H 0.3899 0.4311 0.1922 0.062 Uiso 1 1 calc R
C14 C 0.3551(11) 0.4385(12) 0.2632(10) 0.070(8) Uani 1 1 d .
H14 H 0.3363 0.4769 0.2622 0.084 Uiso 1 1 calc R
C15 C 0.3550(9) 0.3985(12) 0.3023(9) 0.063(8) Uani 1 1 d .
H15 H 0.3365 0.4034 0.3346 0.076 Uiso 1 1 calc R
C16 C 0.3863(9) 0.3489(12) 0.2872(8) 0.055(7) Uani 1 1 d .
H16 H 0.3931 0.3135 0.3077 0.066 Uiso 1 1 calc R
C17 C 0.5059(10) 0.2048(9) -0.0956(7) 0.047(6) Uani 1 1 d .
C18 C 0.5154(10) 0.1596(9) -0.1316(8) 0.049(6) Uani 1 1 d .
H18 H 0.4951 0.1222 -0.1345 0.058 Uiso 1 1 calc R
C19 C 0.5565(11) 0.1779(10) -0.1630(8) 0.056(7) Uani 1 1 d .
H19 H 0.5720 0.1548 -0.1906 0.068 Uiso 1 1 calc R
C20 C 0.5756(10) 0.2308(10) -0.1462(8) 0.053(6) Uani 1 1 d .
H20 H 0.6068 0.2521 -0.1603 0.063 Uiso 1 1 calc R
C21 C 0.5448(9) 0.2499(11) -0.1054(9) 0.058(7) Uani 1 1 d .
H21 H 0.5493 0.2872 -0.0869 0.070 Uiso 1 1 calc R
C22 C 0.6025(9) 0.1686(9) -0.0195(7) 0.042(5) Uani 1 1 d .
C23 C 0.6459(9) 0.1810(9) -0.0485(7) 0.046(6) Uani 1 1 d .
H23 H 0.6682 0.2171 -0.0461 0.055 Uiso 1 1 calc R
C24 C 0.6545(10) 0.1357(9) -0.0818(9) 0.055(6) Uani 1 1 d .
H24 H 0.6831 0.1339 -0.1074 0.066 Uiso 1 1 calc R
C25 C 0.6154(9) 0.0943(11) -0.0736(8) 0.053(6) Uani 1 1 d .
H25 H 0.6109 0.0574 -0.0926 0.063 Uiso 1 1 calc R
C26 C 0.5813(9) 0.1140(9) -0.0356(7) 0.045(6) Uani 1 1 d .
H26 H 0.5501 0.0928 -0.0213 0.054 Uiso 1 1 calc R
C1A C 0.30432(16) 0.3626(2) 0.08124(19) 0.044(6) Uani 1 1 d G
C2A C 0.31005(19) 0.4214(2) 0.0919(2) 0.057(6) Uani 1 1 d G
H2A1 H 0.3253 0.4332 0.1222 0.068 Uiso 1 1 calc R
C3A C 0.2935(2) 0.4630(2) 0.0581(2) 0.074(8) Uani 1 1 d G
H3A H 0.2974 0.5032 0.0653 0.089 Uiso 1 1 calc R
C4A C 0.2712(2) 0.4457(2) 0.0137(2) 0.078(9) Uani 1 1 d G
H4A H 0.2599 0.4741 -0.0094 0.093 Uiso 1 1 calc R
C5A C 0.26546(19) 0.3869(3) 0.0030(2) 0.064(7) Uani 1 1 d G
H5A H 0.2502 0.3751 -0.0273 0.076 Uiso 1 1 calc R
C6A C 0.28202(16) 0.3453(2) 0.0368(2) 0.059(7) Uani 1 1 d G
H6A1 H 0.2781 0.3051 0.0296 0.070 Uiso 1 1 calc R
C1B C 0.30373(15) 0.2383(2) 0.10569(17) 0.050(6) Uani 1 1 d G
C2B C 0.24983(15) 0.2278(3) 0.1140(2) 0.068(8) Uani 1 1 d G
H2B1 H 0.2277 0.2579 0.1266 0.081 Uiso 1 1 calc R
C3B C 0.22831(16) 0.1734(3) 0.1038(2) 0.081(9) Uani 1 1 d G
H3B H 0.1915 0.1662 0.1095 0.097 Uiso 1 1 calc R
C4B C 0.26069(18) 0.1294(3) 0.0854(2) 0.077(9) Uani 1 1 d G
H4B H 0.2460 0.0922 0.0784 0.093 Uiso 1 1 calc R
C5B C 0.31459(18) 0.1399(2) 0.07706(19) 0.074(9) Uani 1 1 d G
H5B H 0.3367 0.1098 0.0644 0.089 Uiso 1 1 calc R
C6B C 0.33611(15) 0.1943(2) 0.08722(16) 0.055(7) Uani 1 1 d G
H6B1 H 0.3729 0.2014 0.0816 0.066 Uiso 1 1 calc R
C1C C 0.51113(19) 0.3427(2) 0.21154(15) 0.044(5) Uani 1 1 d GU
C2C C 0.5160(2) 0.4021(2) 0.21988(18) 0.061(7) Uani 1 1 d GU
H2C H 0.4850 0.4255 0.2231 0.073 Uiso 1 1 calc R
C3C C 0.5663(2) 0.4273(2) 0.2235(2) 0.101(11) Uani 1 1 d GU
H3C H 0.5697 0.4679 0.2292 0.122 Uiso 1 1 calc R
C4C C 0.6118(2) 0.3930(2) 0.2188(2) 0.083(9) Uani 1 1 d GU
H4C H 0.6461 0.4101 0.2213 0.099 Uiso 1 1 calc R
C5C C 0.60687(19) 0.3335(2) 0.21048(18) 0.057(6) Uani 1 1 d GU
H5C H 0.6379 0.3101 0.2073 0.068 Uiso 1 1 calc R
C6C C 0.55656(18) 0.3084(2) 0.20684(15) 0.057(6) Uani 1 1 d GU
H6C1 H 0.5532 0.2678 0.2011 0.069 Uiso 1 1 calc R
C1D C 0.44440(19) 0.2405(2) 0.22674(13) 0.055(6) Uani 1 1 d G
C2D C 0.4752(2) 0.2283(3) 0.26795(13) 0.054(7) Uani 1 1 d G
H2D H 0.4960 0.2581 0.2827 0.064 Uiso 1 1 calc R
C3D C 0.4755(2) 0.1725(3) 0.28759(14) 0.072(9) Uani 1 1 d G
H3D H 0.4965 0.1642 0.3158 0.086 Uiso 1 1 calc R
C4D C 0.4450(2) 0.1289(3) 0.26603(16) 0.087(11) Uani 1 1 d G
H4D H 0.4453 0.0907 0.2795 0.105 Uiso 1 1 calc R
C5D C 0.4143(2) 0.1411(2) 0.22482(15) 0.076(9) Uani 1 1 d G
H5D H 0.3935 0.1112 0.2101 0.091 Uiso 1 1 calc R
C6D C 0.41395(19) 0.1969(2) 0.20517(14) 0.053(6) Uani 1 1 d G
H6D H 0.3929 0.2052 0.1770 0.063 Uiso 1 1 calc R
C1E C 0.4368(2) 0.1334(2) -0.03461(16) 0.052(6) Uani 1 1 d GU
C2E C 0.4459(2) 0.10604(17) 0.01012(17) 0.052(6) Uani 1 1 d GU
H2E H 0.4652 0.1256 0.0352 0.063 Uiso 1 1 calc R
C3E C 0.4268(2) 0.05007(17) 0.0182(2) 0.073(8) Uani 1 1 d GU
H3E H 0.4331 0.0314 0.0487 0.087 Uiso 1 1 calc R
C4E C 0.3985(3) 0.02148(19) -0.0185(2) 0.082(9) Uani 1 1 d GU
H4E H 0.3855 -0.0168 -0.0130 0.098 Uiso 1 1 calc R
C5E C 0.3894(3) 0.0488(2) -0.0633(2) 0.093(10) Uani 1 1 d GU
H5E H 0.3701 0.0293 -0.0883 0.112 Uiso 1 1 calc R
C6E C 0.4085(2) 0.1048(2) -0.07130(17) 0.064(7) Uani 1 1 d GU
H6E H 0.4023 0.1235 -0.1019 0.077 Uiso 1 1 calc R
C1F C 0.3989(2) 0.2393(2) -0.07304(13) 0.045(6) Uani 1 1 d GU
C2F C 0.34972(19) 0.2306(2) -0.05057(15) 0.043(5) Uani 1 1 d GU
H2F H 0.3476 0.2094 -0.0207 0.051 Uiso 1 1 calc R
C3F C 0.3036(2) 0.2530(3) -0.07182(17) 0.062(7) Uani 1 1 d GU
H3F H 0.2700 0.2471 -0.0565 0.074 Uiso 1 1 calc R
C4F C 0.3067(2) 0.2840(3) -0.11554(17) 0.054(6) Uani 1 1 d GU
H4F H 0.2752 0.2993 -0.1301 0.065 Uiso 1 1 calc R
C5F C 0.3559(2) 0.2927(3) -0.13801(15) 0.084(9) Uani 1 1 d GU
H5F H 0.3580 0.3139 -0.1679 0.101 Uiso 1 1 calc R
C6F C 0.4020(2) 0.2703(3) -0.11676(13) 0.067(7) Uani 1 1 d GU
H6F H 0.4356 0.2762 -0.1321 0.080 Uiso 1 1 calc R
C1G C 0.62350(15) 0.2679(2) 0.04061(18) 0.042(5) Uani 1 1 d GU
C2G C 0.64801(14) 0.2741(2) 0.08610(19) 0.042(5) Uani 1 1 d GU
H2G H 0.6415 0.2464 0.1113 0.051 Uiso 1 1 calc R
C3G C 0.68206(15) 0.3207(3) 0.0947(2) 0.043(5) Uani 1 1 d GU
H3G H 0.6988 0.3249 0.1258 0.051 Uiso 1 1 calc R
C4G C 0.69161(16) 0.3612(3) 0.0579(2) 0.061(7) Uani 1 1 d GU
H4G H 0.7149 0.3931 0.0638 0.073 Uiso 1 1 calc R
C5G C 0.66710(17) 0.3551(3) 0.0124(2) 0.058(7) Uani 1 1 d GU
H5G H 0.6736 0.3828 -0.0128 0.069 Uiso 1 1 calc R
C6G C 0.63305(16) 0.3084(2) 0.00374(19) 0.049(6) Uani 1 1 d GU
H6G H 0.6163 0.3042 -0.0274 0.059 Uiso 1 1 calc R
C1H C 0.57942(17) 0.16216(19) 0.08300(17) 0.041(5) Uani 1 1 d G
C2H C 0.53949(17) 0.15850(17) 0.11830(15) 0.044(5) Uani 1 1 d G
H2H H 0.5075 0.1803 0.1145 0.053 Uiso 1 1 calc R
C3H C 0.5463(2) 0.12292(19) 0.15909(17) 0.065(7) Uani 1 1 d G
H3H H 0.5190 0.1204 0.1832 0.078 Uiso 1 1 calc R
C4H C 0.5931(2) 0.0910(2) 0.1646(2) 0.085(10) Uani 1 1 d G
H4H H 0.5977 0.0667 0.1925 0.102 Uiso 1 1 calc R
C5H C 0.6330(2) 0.0947(2) 0.1293(2) 0.061(7) Uani 1 1 d G
H5H H 0.6649 0.0728 0.1330 0.074 Uiso 1 1 calc R
C6H C 0.62617(18) 0.1302(2) 0.0885(2) 0.042(5) Uani 1 1 d G
H6H H 0.6535 0.1327 0.0644 0.051 Uiso 1 1 calc R
P5 P 0.2177(3) 0.5102(3) 0.3564(2) 0.0541(16) Uani 1 1 d .
F1 F 0.2618(7) 0.4943(8) 0.3931(6) 0.098(6) Uani 1 1 d .
F2 F 0.1764(7) 0.4985(8) 0.3974(7) 0.107(6) Uani 1 1 d .
F3 F 0.1706(7) 0.5251(11) 0.3184(7) 0.136(9) Uani 1 1 d .
F4 F 0.2611(7) 0.5211(7) 0.3152(6) 0.091(5) Uani 1 1 d .
F5 F 0.2219(8) 0.5749(7) 0.3699(7) 0.107(6) Uani 1 1 d .
F6 F 0.2129(9) 0.4445(8) 0.3418(6) 0.125(8) Uani 1 1 d .
P6 P 0.4116(3) 0.5667(3) 0.1385(3) 0.0584(18) Uani 1 1 d .
F7 F 0.4520(9) 0.5515(7) 0.1809(7) 0.133(9) Uani 1 1 d .
F8 F 0.3632(8) 0.5387(7) 0.1670(7) 0.106(6) Uani 1 1 d .
F9 F 0.3731(7) 0.5810(7) 0.0936(6) 0.088(5) Uani 1 1 d .
F10 F 0.4581(7) 0.5950(6) 0.1084(8) 0.100(6) Uani 1 1 d .
F11 F 0.3996(7) 0.6281(6) 0.1619(6) 0.093(5) Uani 1 1 d .
F12 F 0.4259(5) 0.5057(5) 0.1131(5) 0.058(3) Uani 1 1 d .
C1S C 0.5346(19) 0.5011(18) 0.3336(16) 0.134(15) Uani 1 1 d .
O1S O 0.5834(15) 0.5241(14) 0.3586(14) 0.187(15) Uani 1 1 d .
O1W O 0.2351(18) 0.6363(16) 0.2536(13) 0.225(17) Uani 1 1 d U
O2W O 0.190(2) 0.519(2) 0.1941(17) 0.27(2) Uani 1 1 d U

loop_
_atom_site_aniso_label
_atom_site_aniso_U_11
_atom_site_aniso_U_22
_atom_site_aniso_U_33
_atom_site_aniso_U_23
_atom_site_aniso_U_13
_atom_site_aniso_U_12
Pt1 0.0273(4) 0.0304(4) 0.0284(4) 0.0014(3) -0.0051(3) -0.0031(4)
Pt2 0.0369(4) 0.0274(4) 0.0264(4) 0.0012(3) -0.0071(3) -0.0017(4)
Fe1 0.0371(18) 0.083(3) 0.0389(19) -0.0060(18) 0.0021(15) 0.0114(18)
Fe2 0.086(2) 0.0324(17) 0.0283(16) -0.0001(13) -0.0043(17) 0.0115(17)
P1 0.023(3) 0.050(3) 0.038(3) 0.002(3) -0.004(2) -0.009(3)
P2 0.034(3) 0.043(3) 0.025(3) 0.000(2) 0.003(2) -0.002(3)
P3 0.059(4) 0.023(3) 0.034(3) 0.002(2) -0.020(3) -0.004(3)
P4 0.044(3) 0.038(3) 0.027(3) 0.004(2) -0.002(3) 0.004(3)
S1 0.035(3) 0.045(3) 0.025(3) 0.005(2) -0.008(2) -0.004(2)
S2 0.026(3) 0.049(3) 0.030(3) -0.007(2) 0.000(2) -0.004(2)
N1 0.104(14) 0.037(10) 0.074(13) 0.008(10) 0.000(12) -0.019(10)
N2 0.082(13) 0.038(10) 0.070(12) -0.007(10) -0.014(11) 0.008(10)
C1 0.040(14) 0.063(17) 0.077(18) 0.005(14) -0.006(13) -0.014(13)
C2 0.072(19) 0.08(2) 0.09(2) 0.024(17) -0.025(17) 0.013(16)
C3 0.051(12) 0.082(14) 0.048(12) -0.017(12) 0.016(10) -0.041(12)
C4 0.065(13) 0.043(12) 0.049(12) -0.002(10) 0.015(11) 0.008(11)
C5 0.094(16) 0.076(16) 0.075(15) -0.004(13) -0.004(13) 0.000(14)
C6 0.11(3) 0.09(2) 0.11(3) 0.00(2) -0.03(2) 0.01(2)
C7 0.019(11) 0.069(17) 0.077(18) 0.008(14) -0.029(11) -0.011(12)
C8 0.058(16) 0.14(3) 0.032(13) 0.018(15) 0.010(12) -0.053(17)
C9 0.037(14) 0.12(3) 0.060(18) 0.027(18) -0.001(13) -0.031(17)
C10 0.12(3) 0.16(4) 0.07(2) -0.04(2) 0.02(2) 0.03(3)
C11 0.057(17) 0.10(2) 0.069(19) 0.017(17) -0.015(15) 0.021(16)
C12 0.020(10) 0.027(11) 0.054(14) 0.004(10) -0.011(9) 0.003(8)
C13 0.051(14) 0.066(16) 0.039(13) -0.014(12) 0.009(11) 0.010(13)
C14 0.09(2) 0.055(16) 0.065(18) -0.014(15) -0.020(16) 0.006(15)
C15 0.043(14) 0.10(2) 0.046(15) -0.029(15) -0.006(12) 0.017(15)
C16 0.055(15) 0.081(18) 0.028(12) 0.007(12) 0.004(11) 0.001(14)
C17 0.089(18) 0.032(12) 0.020(10) 0.016(9) -0.021(11) -0.023(12)
C18 0.079(18) 0.023(11) 0.044(14) -0.005(10) -0.019(13) 0.011(12)
C19 0.09(2) 0.050(16) 0.026(12) 0.001(11) -0.013(13) 0.044(14)
C20 0.081(18) 0.039(14) 0.037(13) 0.002(11) 0.023(13) 0.015(13)
C21 0.073(17) 0.043(14) 0.057(15) 0.022(12) 0.021(13) 0.024(14)
C22 0.062(15) 0.037(13) 0.028(11) -0.001(10) -0.002(11) 0.008(11)
C23 0.077(16) 0.032(12) 0.030(11) -0.013(10) 0.022(12) -0.014(11)
C24 0.074(17) 0.028(12) 0.065(17) 0.002(12) 0.010(14) -0.008(12)
C25 0.068(17) 0.051(15) 0.039(13) -0.001(11) -0.014(12) 0.023(14)
C26 0.066(15) 0.031(12) 0.038(13) 0.004(10) 0.014(11) 0.021(11)
C1A 0.025(11) 0.041(13) 0.065(16) -0.001(11) 0.006(11) 0.003(10)
C2A 0.053(15) 0.060(17) 0.057(16) 0.002(13) 0.002(12) 0.012(13)
C3A 0.075(19) 0.058(17) 0.09(2) 0.031(16) 0.019(17) 0.010(15)
C4A 0.052(17) 0.10(2) 0.08(2) 0.050(19) 0.001(15) 0.020(17)
C5A 0.041(14) 0.10(2) 0.049(15) 0.027(16) -0.005(12) -0.014(15)
C6A 0.060(16) 0.070(17) 0.045(14) 0.019(13) -0.039(13) -0.013(13)
C1B 0.036(13) 0.061(16) 0.051(14) 0.019(12) -0.029(11) -0.014(12)
C2B 0.054(16) 0.10(2) 0.049(15) 0.018(15) -0.019(13) -0.028(15)
C3B 0.08(2) 0.09(2) 0.068(19) 0.022(17) -0.024(16) -0.038(19)
C4B 0.11(2) 0.063(19) 0.061(18) 0.023(15) -0.019(17) -0.050(18)
C5B 0.09(2) 0.076(19) 0.052(16) -0.015(14) -0.009(15) -0.052(17)
C6B 0.055(15) 0.059(16) 0.052(15) 0.002(13) -0.013(12) -0.037(13)
C1C 0.040(11) 0.051(12) 0.043(11) -0.003(9) 0.010(9) 0.010(10)
C2C 0.042(12) 0.059(13) 0.081(14) -0.007(12) 0.000(11) -0.017(11)
C3C 0.090(17) 0.096(17) 0.118(18) -0.015(15) 0.001(15) -0.018(14)
C4C 0.063(14) 0.095(16) 0.090(16) -0.012(14) 0.005(13) -0.008(13)
C5C 0.032(11) 0.080(14) 0.058(13) -0.006(11) -0.009(10) 0.010(11)
C6C 0.056(13) 0.076(14) 0.039(11) 0.006(11) -0.010(10) 0.001(12)
C1D 0.097(19) 0.041(14) 0.026(12) -0.006(10) -0.014(12) -0.003(13)
C2D 0.09(2) 0.044(14) 0.022(12) 0.009(10) -0.006(12) 0.005(13)
C3D 0.15(3) 0.036(14) 0.027(13) 0.001(11) -0.008(15) 0.017(16)
C4D 0.19(3) 0.036(15) 0.033(15) 0.019(12) 0.033(18) 0.014(18)
C5D 0.12(2) 0.053(17) 0.057(17) -0.014(14) 0.032(17) -0.031(17)
C6D 0.059(16) 0.055(15) 0.044(14) 0.010(12) 0.021(12) 0.007(13)
C1E 0.072(13) 0.038(11) 0.047(12) 0.006(10) -0.021(11) -0.004(10)
C2E 0.064(13) 0.034(11) 0.058(13) 0.002(10) -0.027(11) -0.012(10)
C3E 0.093(15) 0.050(13) 0.075(14) 0.017(12) -0.022(13) -0.005(12)
C4E 0.091(15) 0.063(14) 0.091(16) 0.023(13) -0.039(13) -0.024(13)
C5E 0.122(18) 0.056(14) 0.101(17) 0.006(13) -0.046(15) -0.005(14)
C6E 0.084(15) 0.045(12) 0.063(13) 0.007(11) -0.046(12) -0.016(11)
C1F 0.067(13) 0.037(11) 0.030(10) -0.002(9) -0.022(10) 0.000(10)
C2F 0.045(11) 0.036(11) 0.046(11) -0.002(9) -0.012(10) -0.004(9)
C3F 0.058(13) 0.049(12) 0.078(14) -0.002(12) -0.026(11) -0.010(11)
C4F 0.060(13) 0.058(12) 0.045(12) 0.002(10) -0.032(11) 0.021(11)
C5F 0.092(16) 0.093(16) 0.067(14) 0.026(13) -0.028(13) 0.017(14)
C6F 0.080(14) 0.059(13) 0.062(13) 0.020(11) 0.005(12) 0.031(12)
C1G 0.051(11) 0.045(11) 0.030(10) 0.004(9) -0.007(9) 0.024(10)
C2G 0.039(11) 0.046(11) 0.041(11) -0.006(9) 0.013(9) 0.024(9)
C3G 0.043(11) 0.039(11) 0.046(11) -0.009(9) -0.020(9) 0.010(9)
C4G 0.052(12) 0.062(13) 0.068(14) -0.015(12) -0.002(11) 0.013(11)
C5G 0.085(14) 0.053(12) 0.036(11) -0.019(10) 0.017(11) 0.014(11)
C6G 0.053(12) 0.040(11) 0.053(12) 0.002(10) 0.008(10) 0.009(10)
C1H 0.046(13) 0.036(12) 0.042(13) 0.000(10) -0.003(11) -0.001(11)
C2H 0.039(13) 0.041(13) 0.053(14) 0.011(12) 0.002(11) -0.002(10)
C3H 0.09(2) 0.053(16) 0.050(15) 0.021(13) 0.013(14) 0.005(15)
C4H 0.11(3) 0.064(19) 0.08(2) 0.044(16) -0.024(19) 0.016(18)
C5H 0.10(2) 0.044(14) 0.044(15) 0.020(12) -0.005(14) 0.030(14)
C6H 0.040(13) 0.050(14) 0.038(13) 0.001(11) -0.011(10) 0.008(11)
P5 0.052(4) 0.053(4) 0.057(4) -0.005(3) 0.013(3) 0.000(3)
F1 0.086(12) 0.118(14) 0.090(12) 0.016(11) -0.017(10) -0.031(11)
F2 0.094(13) 0.098(13) 0.130(16) 0.024(12) 0.062(12) 0.020(11)
F3 0.088(13) 0.21(2) 0.108(15) 0.049(16) -0.041(12) -0.044(14)
F4 0.095(12) 0.086(12) 0.091(12) -0.011(10) 0.045(10) -0.004(9)
F5 0.134(16) 0.051(10) 0.136(16) -0.020(10) 0.035(13) 0.007(10)
F6 0.19(2) 0.105(14) 0.082(12) -0.035(11) 0.033(13) -0.085(14)
P6 0.081(5) 0.035(3) 0.059(4) -0.001(3) -0.010(4) 0.016(3)
F7 0.21(2) 0.060(11) 0.124(16) -0.031(11) -0.110(16) 0.044(13)
F8 0.147(17) 0.051(9) 0.119(15) 0.021(10) 0.041(13) 0.013(10)
F9 0.105(12) 0.071(10) 0.089(12) -0.014(9) -0.032(10) 0.027(9)
F10 0.101(13) 0.036(8) 0.164(18) -0.015(10) 0.020(12) 0.002(9)
F11 0.150(16) 0.033(8) 0.096(12) -0.020(8) -0.014(11) 0.016(9)
F12 0.069(9) 0.026(6) 0.078(9) -0.008(6) -0.014(7) 0.003(6)
C1S 0.15(4) 0.11(3) 0.14(4) -0.04(3) 0.02(3) -0.03(3)
O1S 0.22(4) 0.13(3) 0.21(4) 0.07(2) -0.05(3) 0.00(3)
O1W 0.33(3) 0.17(3) 0.18(3) 0.07(2) -0.05(3) 0.05(3)
O2W 0.31(4) 0.26(3) 0.24(3) -0.04(3) -0.07(3) -0.04(3)

loop_
_atom_type_symbol
_atom_type_description
_atom_type_scat_dispersion_real
_atom_type_scat_dispersion_imag
_atom_type_scat_source
C C 0.0033 0.0016 'International Tables Vol C Tables 4.2.6.8 and 6.1.1.4'
H H 0.0000 0.0000 'International Tables Vol C Tables 4.2.6.8 and 6.1.1.4'
N N 0.0061 0.0033 'International Tables Vol C Tables 4.2.6.8 and 6.1.1.4'
F F 0.0171 0.0103 'International Tables Vol C Tables 4.2.6.8 and 6.1.1.4'
P P 0.1023 0.0942 'International Tables Vol C Tables 4.2.6.8 and 6.1.1.4'
S S 0.1246 0.1234 'International Tables Vol C Tables 4.2.6.8 and 6.1.1.4'
Pt Pt -1.7033 8.3905 'International Tables Vol C Tables 4.2.6.8 and 6.1.1.4'
Fe Fe 0.3463 0.8444 'International Tables Vol C Tables 4.2.6.8 and 6.1.1.4'
O O 0.0106 0.0060 'International Tables Vol C Tables 4.2.6.8 and 6.1.1.4'

loop_
_geom_angle_atom_site_label_1
_geom_angle_atom_site_label_2
_geom_angle_atom_site_label_3
_geom_angle
P1 Pt1 P2 100.32(19)
P1 Pt1 S2 167.48(19)
P2 Pt1 S2 90.81(18)
P1 Pt1 S1 86.65(18)
P2 Pt1 S1 172.74(18)
S2 Pt1 S1 82.06(17)
P4 Pt2 P3 100.1(2)
P4 Pt2 S1 167.87(18)
P3 Pt2 S1 91.88(19)
P4 Pt2 S2 85.78(18)
P3 Pt2 S2 173.2(2)
S1 Pt2 S2 82.17(17)
C13 Fe1 C16 68.3(10)
C13 Fe1 C11 111.4(11)
C16 Fe1 C11 179.4(11)
C13 Fe1 C7 111.2(9)
C16 Fe1 C7 137.3(10)
C11 Fe1 C7 42.3(10)
C13 Fe1 C12 41.8(8)
C16 Fe1 C12 40.9(8)
C11 Fe1 C12 138.6(10)
C7 Fe1 C12 108.7(9)
C13 Fe1 C10 139.7(15)
C16 Fe1 C10 140.1(12)
C11 Fe1 C10 40.4(12)
C7 Fe1 C10 69.0(11)
C12 Fe1 C10 177.5(12)
C13 Fe1 C8 138.9(9)
C16 Fe1 C8 108.5(11)
C11 Fe1 C8 71.4(12)
C7 Fe1 C8 42.3(9)
C12 Fe1 C8 107.8(10)
C10 Fe1 C8 69.8(14)
C13 Fe1 C15 67.8(10)
C16 Fe1 C15 41.9(9)
C11 Fe1 C15 138.5(11)
C7 Fe1 C15 178.8(10)
C12 Fe1 C15 70.1(9)
C10 Fe1 C15 112.1(11)
C8 Fe1 C15 138.0(11)
C13 Fe1 C9 179.4(12)
C16 Fe1 C9 112.2(11)
C11 Fe1 C9 68.1(11)
C7 Fe1 C9 68.7(10)
C12 Fe1 C9 138.8(11)
C10 Fe1 C9 39.7(13)
C8 Fe1 C9 41.4(11)
C15 Fe1 C9 112.3(11)
C13 Fe1 C14 40.3(10)
C16 Fe1 C14 68.7(11)
C11 Fe1 C14 111.3(12)
C7 Fe1 C14 139.6(11)
C12 Fe1 C14 70.0(10)
C10 Fe1 C14 112.5(14)
C8 Fe1 C14 177.2(12)
C15 Fe1 C14 40.0(10)
C9 Fe1 C14 139.4(12)
C18 Fe2 C17 42.6(8)
C18 Fe2 C26 109.7(10)
C17 Fe2 C26 109.0(9)
C18 Fe2 C22 140.4(10)
C17 Fe2 C22 110.9(8)
C26 Fe2 C22 41.9(9)
C18 Fe2 C23 176.6(8)
C17 Fe2 C23 140.5(8)
C26 Fe2 C23 68.5(9)
C22 Fe2 C23 40.0(8)
C18 Fe2 C21 70.5(10)
C17 Fe2 C21 42.3(9)
C26 Fe2 C21 139.0(9)
C22 Fe2 C21 111.3(9)
C23 Fe2 C21 112.8(10)
C18 Fe2 C20 68.3(10)
C17 Fe2 C20 69.7(9)
C26 Fe2 C20 177.9(11)
C22 Fe2 C20 139.9(9)
C23 Fe2 C20 113.5(10)
C21 Fe2 C20 41.0(8)
C18 Fe2 C25 110.0(9)
C17 Fe2 C25 138.0(9)
C26 Fe2 C25 40.8(8)
C22 Fe2 C25 68.2(9)
C23 Fe2 C25 66.7(9)
C21 Fe2 C25 179.5(11)
C20 Fe2 C25 139.2(9)
C18 Fe2 C24 136.9(9)
C17 Fe2 C24 177.0(9)
C26 Fe2 C24 68.0(9)
C22 Fe2 C24 67.7(9)
C23 Fe2 C24 40.0(8)
C21 Fe2 C24 140.6(10)
C20 Fe2 C24 113.2(10)
C25 Fe2 C24 39.1(9)
C18 Fe2 C19 40.3(9)
C17 Fe2 C19 69.3(9)
C26 Fe2 C19 138.9(10)
C22 Fe2 C19 179.2(11)
C23 Fe2 C19 139.4(10)
C21 Fe2 C19 68.2(9)
C20 Fe2 C19 39.3(9)
C25 Fe2 C19 112.3(9)
C24 Fe2 C19 112.2(10)
C7 P1 C1A 105.8(8)
C7 P1 C1B 99.6(8)
C1A P1 C1B 106.3(3)
C7 P1 Pt1 123.1(7)
C1A P1 Pt1 108.8(3)
C1B P1 Pt1 111.9(3)
C12 P2 C1D 107.4(7)
C12 P2 C1C 100.1(7)
C1D P2 C1C 105.7(3)
C12 P2 Pt1 117.5(7)
C1D P2 Pt1 112.1(3)
C1C P2 Pt1 112.8(3)
C17 P3 C1E 106.0(7)
C17 P3 C1F 103.6(7)
C1E P3 C1F 100.0(3)
C17 P3 Pt2 115.1(7)
C1E P3 Pt2 114.2(3)
C1F P3 Pt2 116.3(3)
C22 P4 C1H 102.1(7)
C22 P4 C1G 101.9(8)
C1H P4 C1G 104.3(3)
C22 P4 Pt2 122.8(7)
C1H P4 Pt2 114.4(3)
C1G P4 Pt2 109.4(3)
Pt2 S1 Pt1 91.96(17)
C1 S2 Pt1 111.5(9)
C1 S2 Pt2 113.3(9)
Pt1 S2 Pt2 92.01(17)
C3 N1 C4 110(2)
C3 N1 C2 121(2)
C4 N1 C2 128(2)
C5 N2 C3 108(2)
C5 N2 C6 125(3)
C3 N2 C6 128(2)
C2 C1 S2 113.6(17)
C2 C1 H1A 108.8
S2 C1 H1A 108.8
C2 C1 H1B 108.8
S2 C1 H1B 108.8
H1A C1 H1B 107.7
N1 C2 C1 105(2)
N1 C2 H2A 110.8
C1 C2 H2A 110.8
N1 C2 H2B 110.8
C1 C2 H2B 110.8
H2A C2 H2B 108.9
N1 C3 N2 105(2)
N1 C3 H3 127.3
N2 C3 H3 127.3
C5 C4 N1 104(2)
C5 C4 H4 128.1
N1 C4 H4 128.1
C4 C5 N2 113(3)
C4 C5 H5 123.5
N2 C5 H5 123.5
N2 C6 H6A 109.5
N2 C6 H6B 109.5
H6A C6 H6B 109.5
N2 C6 H6C 109.5
H6A C6 H6C 109.5
H6B C6 H6C 109.5
C11 C7 C8 108(2)
C11 C7 P1 128(2)
C8 C7 P1 124(2)
C11 C7 Fe1 68.5(14)
C8 C7 Fe1 69.6(14)
P1 C7 Fe1 126.3(11)
C9 C8 C7 104(3)
C9 C8 Fe1 70.0(17)
C7 C8 Fe1 68.1(15)
C9 C8 H8 127.8
C7 C8 H8 127.8
Fe1 C8 H8 127.8
C10 C9 C8 110(3)
C10 C9 Fe1 69(2)
C8 C9 Fe1 68.6(14)
C10 C9 H9 124.9
C8 C9 H9 124.9
Fe1 C9 H9 124.9
C9 C10 C11 110(3)
C9 C10 Fe1 71.5(19)
C11 C10 Fe1 69.2(18)
C9 C10 H10 125.0
C11 C10 H10 125.0
Fe1 C10 H10 125.0
C10 C11 C7 107(3)
C10 C11 Fe1 70.4(19)
C7 C11 Fe1 69.2(13)
C10 C11 H11 126.4
C7 C11 H11 126.4
Fe1 C11 H11 126.4
C16 C12 C13 104.1(19)
C16 C12 P2 131.6(17)
C13 C12 P2 124.2(16)
C16 C12 Fe1 68.6(12)
C13 C12 Fe1 67.8(12)
P2 C12 Fe1 124.9(10)
C14 C13 C12 112(2)
C14 C13 Fe1 72.9(15)
C12 C13 Fe1 70.4(13)
C14 C13 H13 124.1
C12 C13 H13 124.1
Fe1 C13 H13 124.1
C13 C14 C15 107(2)
C13 C14 Fe1 66.9(14)
C15 C14 Fe1 69.0(15)
C13 C14 H14 126.7
C15 C14 H14 126.7
Fe1 C14 H14 126.7
C14 C15 C16 107(2)
C14 C15 Fe1 71.0(14)
C16 C15 Fe1 67.5(13)
C14 C15 H15 126.3
C16 C15 H15 126.3
Fe1 C15 H15 126.3
C12 C16 C15 110(2)
C12 C16 Fe1 70.4(12)
C15 C16 Fe1 70.6(13)
C12 C16 H16 125.0
C15 C16 H16 125.0
Fe1 C16 H16 125.0
C21 C17 C18 106(2)
C21 C17 P3 122.8(16)
C18 C17 P3 130.9(17)
C21 C17 Fe2 69.9(13)
C18 C17 Fe2 68.6(14)
P3 C17 Fe2 123.7(10)
C19 C18 C17 108(2)
C19 C18 Fe2 73.1(14)
C17 C18 Fe2 68.8(13)
C19 C18 H18 125.8
C17 C18 H18 125.8
Fe2 C18 H18 125.8
C20 C19 C18 108(2)
C20 C19 Fe2 68.8(13)
C18 C19 Fe2 66.7(12)
C20 C19 H19 125.6
C18 C19 H19 125.6
Fe2 C19 H19 125.6
C19 C20 C21 110(2)
C19 C20 Fe2 71.9(13)
C21 C20 Fe2 69.0(12)
C19 C20 H20 125.0
C21 C20 H20 125.0
Fe2 C20 H20 125.0
C20 C21 C17 107(2)
C20 C21 Fe2 69.9(13)
C17 C21 Fe2 67.8(13)
C20 C21 H21 126.7
C17 C21 H21 126.7
Fe2 C21 H21 126.7
C23 C22 C26 107.4(18)
C23 C22 P4 129.7(17)
C26 C22 P4 122.9(17)
C23 C22 Fe2 70.5(13)
C26 C22 Fe2 69.0(11)
P4 C22 Fe2 124.3(11)
C22 C23 C24 110(2)
C22 C23 Fe2 69.5(13)
C24 C23 Fe2 72.1(14)
C22 C23 H23 125.1
C24 C23 H23 125.1
Fe2 C23 H23 125.1
C25 C24 C23 107(2)
C25 C24 Fe2 70.1(14)
C23 C24 Fe2 67.9(14)
C25 C24 H24 126.3
C23 C24 H24 126.3
Fe2 C24 H24 126.3
C24 C25 C26 109(2)
C24 C25 Fe2 70.8(14)
C26 C25 Fe2 67.4(12)
C24 C25 H25 125.5
C26 C25 H25 125.5
Fe2 C25 H25 125.5
C25 C26 C22 106(2)
C25 C26 Fe2 71.8(12)
C22 C26 Fe2 69.1(12)
C25 C26 H26 126.8
C22 C26 H26 126.8
Fe2 C26 H26 126.8
C2A C1A C6A 120.0
C2A C1A P1 118.8(2)
C6A C1A P1 121.0(2)
C1A C2A C3A 120.0
C1A C2A H2A1 120.0
C3A C2A H2A1 120.0
C4A C3A C2A 120.0
C4A C3A H3A 120.0
C2A C3A H3A 120.0
C3A C4A C5A 120.0
C3A C4A H4A 120.0
C5A C4A H4A 120.0
C4A C5A C6A 120.0
C4A C5A H5A 120.0
C6A C5A H5A 120.0
C5A C6A C1A 120.0
C5A C6A H6A1 120.0
C1A C6A H6A1 120.0
C2B C1B C6B 120.0
C2B C1B P1 118.4(2)
C6B C1B P1 121.5(2)
C1B C2B C3B 120.0
C1B C2B H2B1 120.0
C3B C2B H2B1 120.0
C4B C3B C2B 120.0
C4B C3B H3B 120.0
C2B C3B H3B 120.0
C3B C4B C5B 120.0
C3B C4B H4B 120.0
C5B C4B H4B 120.0
C6B C5B C4B 120.0
C6B C5B H5B 120.0
C4B C5B H5B 120.0
C5B C6B C1B 120.0
C5B C6B H6B1 120.0
C1B C6B H6B1 120.0
C2C C1C C6C 120.0
C2C C1C P2 118.5(2)
C6C C1C P2 121.1(2)
C3C C2C C1C 120.0
C3C C2C H2C 120.0
C1C C2C H2C 120.0
C2C C3C C4C 120.0
C2C C3C H3C 120.0
C4C C3C H3C 120.0
C5C C4C C3C 120.0
C5C C4C H4C 120.0
C3C C4C H4C 120.0
C4C C5C C6C 120.0
C4C C5C H5C 120.0
C6C C5C H5C 120.0
C5C C6C C1C 120.0
C5C C6C H6C1 120.0
C1C C6C H6C1 120.0
C2D C1D C6D 120.0
C2D C1D P2 120.9(2)
C6D C1D P2 119.1(2)
C1D C2D C3D 120.0
C1D C2D H2D 120.0
C3D C2D H2D 120.0
C2D C3D C4D 120.0
C2D C3D H3D 120.0
C4D C3D H3D 120.0
C5D C4D C3D 120.0
C5D C4D H4D 120.0
C3D C4D H4D 120.0
C4D C5D C6D 120.0
C4D C5D H5D 120.0
C6D C5D H5D 120.0
C5D C6D C1D 120.0
C5D C6D H6D 120.0
C1D C6D H6D 120.0
C2E C1E C6E 120.0
C2E C1E P3 120.7(2)
C6E C1E P3 119.3(2)
C1E C2E C3E 120.0
C1E C2E H2E 120.0
C3E C2E H2E 120.0
C4E C3E C2E 120.0
C4E C3E H3E 120.0
C2E C3E H3E 120.0
C3E C4E C5E 120.0
C3E C4E H4E 120.0
C5E C4E H4E 120.0
C6E C5E C4E 120.0
C6E C5E H5E 120.0
C4E C5E H5E 120.0
C5E C6E C1E 120.0
C5E C6E H6E 120.0
C1E C6E H6E 120.0
C2F C1F C6F 120.0
C2F C1F P3 119.5(2)
C6F C1F P3 120.5(2)
C1F C2F C3F 120.0
C1F C2F H2F 120.0
C3F C2F H2F 120.0
C4F C3F C2F 120.0
C4F C3F H3F 120.0
C2F C3F H3F 120.0
C3F C4F C5F 120.0
C3F C4F H4F 120.0
C5F C4F H4F 120.0
C6F C5F C4F 120.0
C6F C5F H5F 120.0
C4F C5F H5F 120.0
C5F C6F C1F 120.0
C5F C6F H6F 120.0
C1F C6F H6F 120.0
C2G C1G C6G 120.0
C2G C1G P4 121.0(2)
C6G C1G P4 118.7(2)
C1G C2G C3G 120.0
C1G C2G H2G 120.0
C3G C2G H2G 120.0
C2G C3G C4G 120.0
C2G C3G H3G 120.0
C4G C3G H3G 120.0
C3G C4G C5G 120.0
C3G C4G H4G 120.0
C5G C4G H4G 120.0
C6G C5G C4G 120.0
C6G C5G H5G 120.0
C4G C5G H5G 120.0
C5G C6G C1G 120.0
C5G C6G H6G 120.0
C1G C6G H6G 120.0
C2H C1H C6H 120.0
C2H C1H P4 120.6(2)
C6H C1H P4 119.3(2)
C1H C2H C3H 120.0
C1H C2H H2H 120.0
C3H C2H H2H 120.0
C4H C3H C2H 120.0
C4H C3H H3H 120.0
C2H C3H H3H 120.0
C3H C4H C5H 120.0
C3H C4H H4H 120.0
C5H C4H H4H 120.0
C6H C5H C4H 120.0
C6H C5H H5H 120.0
C4H C5H H5H 120.0
C5H C6H C1H 120.0
C5H C6H H6H 120.0
C1H C6H H6H 120.0
F1 P5 F5 91.5(11)
F1 P5 F2 88.3(10)
F5 P5 F2 92.4(10)
F1 P5 F6 89.5(12)
F5 P5 F6 178.9(13)
F2 P5 F6 88.0(10)
F1 P5 F4 90.3(10)
F5 P5 F4 88.3(10)
F2 P5 F4 178.4(11)
F6 P5 F4 91.4(9)
F1 P5 F3 178.3(11)
F5 P5 F3 89.8(12)
F2 P5 F3 90.7(11)
F6 P5 F3 89.2(13)
F4 P5 F3 90.7(10)
F10 P6 F7 89.8(12)
F10 P6 F8 177.8(12)
F7 P6 F8 92.4(12)
F10 P6 F11 88.9(9)
F7 P6 F11 91.3(9)
F8 P6 F11 91.1(10)
F10 P6 F9 88.0(10)
F7 P6 F9 177.1(12)
F8 P6 F9 89.8(11)
F11 P6 F9 90.6(9)
F10 P6 F12 88.4(8)
F7 P6 F12 88.8(8)
F8 P6 F12 91.6(8)
F11 P6 F12 177.4(10)
F9 P6 F12 89.2(8)

loop_
_geom_bond_atom_site_label_1
_geom_bond_atom_site_label_2
_geom_bond_distance
Pt1 P1 2.271(5)
Pt1 P2 2.282(5)
Pt1 S2 2.342(5)
Pt1 S1 2.353(5)
Pt2 P4 2.282(6)
Pt2 P3 2.282(5)
Pt2 S1 2.340(5)
Pt2 S2 2.349(5)
Fe1 C13 1.99(2)
Fe1 C16 2.00(2)
Fe1 C11 2.01(2)
Fe1 C7 2.02(2)
Fe1 C12 2.025(18)
Fe1 C10 2.03(4)
Fe1 C8 2.04(3)
Fe1 C15 2.04(2)
Fe1 C9 2.06(2)
Fe1 C14 2.07(3)
Fe2 C18 1.99(2)
Fe2 C17 1.99(3)
Fe2 C26 2.00(2)
Fe2 C22 2.00(2)
Fe2 C23 2.02(2)
Fe2 C21 2.02(2)
Fe2 C20 2.03(2)
Fe2 C25 2.06(2)
Fe2 C24 2.07(3)
Fe2 C19 2.08(2)
P1 C7 1.78(3)
P1 C1A 1.823(7)
P1 C1B 1.843(7)
P2 C12 1.76(2)
P2 C1D 1.804(7)
P2 C1C 1.850(7)
P3 C17 1.80(2)
P3 C1E 1.835(7)
P3 C1F 1.838(7)
P4 C22 1.83(2)
P4 C1H 1.838(7)
P4 C1G 1.847(7)
S2 C1 1.72(2)
N1 C3 1.30(3)
N1 C4 1.38(3)
N1 C2 1.53(3)
N2 C5 1.30(3)
N2 C3 1.34(3)
N2 C6 1.50(3)
C1 C2 1.56(3)
C1 H1A 0.9900
C1 H1B 0.9900
C2 H2A 0.9900
C2 H2B 0.9900
C3 H3 0.9500
C4 C5 1.25(3)
C4 H4 0.9500
C5 H5 0.9500
C6 H6A 0.9800
C6 H6B 0.9800
C6 H6C 0.9800
C7 C11 1.45(4)
C7 C8 1.47(3)
C8 C9 1.45(4)
C8 H8 1.0000
C9 C10 1.39(5)
C9 H9 1.0000
C10 C11 1.39(4)
C10 H10 1.0000
C11 H11 1.0000
C12 C16 1.41(3)
C12 C13 1.43(3)
C13 C14 1.40(3)
C13 H13 1.0000
C14 C15 1.41(4)
C14 H14 1.0000
C15 C16 1.44(3)
C15 H15 1.0000
C16 H16 1.0000
C17 C21 1.45(3)
C17 C18 1.45(3)
C18 C19 1.40(3)
C18 H18 1.0000
C19 C20 1.38(3)
C19 H19 1.0000
C20 C21 1.42(3)
C20 H20 1.0000
C21 H21 1.0000
C22 C23 1.38(3)
C22 C26 1.43(3)
C23 C24 1.40(3)
C23 H23 1.0000
C24 C25 1.38(3)
C24 H24 1.0000
C25 C26 1.42(3)
C25 H25 1.0000
C26 H26 1.0000
C1A C2A 1.3900
C1A C6A 1.3900
C2A C3A 1.3900
C2A H2A1 0.9500
C3A C4A 1.3900
C3A H3A 0.9500
C4A C5A 1.3900
C4A H4A 0.9500
C5A C6A 1.3900
C5A H5A 0.9500
C6A H6A1 0.9500
C1B C2B 1.3900
C1B C6B 1.3900
C2B C3B 1.3900
C2B H2B1 0.9500
C3B C4B 1.3899
C3B H3B 0.9500
C4B C5B 1.3902
C4B H4B 0.9500
C5B C6B 1.3900
C5B H5B 0.9500
C6B H6B1 0.9500
C1C C2C 1.3900
C1C C6C 1.3901
C2C C3C 1.3899
C2C H2C 0.9500
C3C C4C 1.3900
C3C H3C 0.9500
C4C C5C 1.3900
C4C H4C 0.9500
C5C C6C 1.3901
C5C H5C 0.9500
C6C H6C1 0.9500
C1D C2D 1.3900
C1D C6D 1.3901
C2D C3D 1.3900
C2D H2D 0.9500
C3D C4D 1.3901
C3D H3D 0.9500
C4D C5D 1.3900
C4D H4D 0.9500
C5D C6D 1.3900
C5D H5D 0.9500
C6D H6D 0.9500
C1E C2E 1.3900
C1E C6E 1.3901
C2E C3E 1.3900
C2E H2E 0.9500
C3E C4E 1.3899
C3E H3E 0.9500
C4E C5E 1.3901
C4E H4E 0.9500
C5E C6E 1.3900
C5E H5E 0.9500
C6E H6E 0.9500
C1F C2F 1.3899
C1F C6F 1.3900
C2F C3F 1.3900
C2F H2F 0.9500
C3F C4F 1.3900
C3F H3F 0.9500
C4F C5F 1.3900
C4F H4F 0.9500
C5F C6F 1.3900
C5F H5F 0.9500
C6F H6F 0.9500
C1G C2G 1.3899
C1G C6G 1.3900
C2G C3G 1.3899
C2G H2G 0.9500
C3G C4G 1.3899
C3G H3G 0.9500
C4G C5G 1.3901
C4G H4G 0.9500
C5G C6G 1.3900
C5G H5G 0.9500
C6G H6G 0.9500
C1H C2H 1.3900
C1H C6H 1.3900
C2H C3H 1.3900
C2H H2H 0.9500
C3H C4H 1.3899
C3H H3H 0.9500
C4H C5H 1.3901
C4H H4H 0.9500
C5H C6H 1.3900
C5H H5H 0.9500
C6H H6H 0.9500
P5 F1 1.534(17)
P5 F5 1.535(16)
P5 F2 1.547(16)
P5 F6 1.565(18)
P5 F4 1.583(15)
P5 F3 1.607(18)
P6 F10 1.566(18)
P6 F7 1.575(17)
P6 F8 1.576(18)
P6 F11 1.578(14)
P6 F9 1.590(16)
P6 F12 1.602(13)
C1S O1S 1.50(5)
